data_4119680
loop_
_publ_author_name
'Ansis Maleckis'
'Jeff W. Kampf'
'Melanie S. Sanford'

_publ_section_title
;
 A Detailed Study of Acetate-Assisted C-H Activation at Palladium(IV)
 Centers
;
_journal_name_full 'Journal of the American Chemical Society'
_journal_page_first 6618
_journal_page_last 6625
_journal_paper_doi 10.1021/ja401557m
_journal_volume 135
_journal_year 2013
_chemical_formula_moiety 'C28 H21 Cl2 N3 Pd'
_chemical_formula_sum 'C28 H22 Cl2 N3 O0.5 Pd'
_chemical_formula_weight 585.79
_chemical_name_systematic
;
 ?
;
_space_group_IT_number 62
_symmetry_cell_setting orthorhombic
_symmetry_space_group_name_Hall '-P 2ac 2n'
_symmetry_space_group_name_H-M 'P n m a'
_atom_sites_solution_hydrogens geom
_atom_sites_solution_primary direct
_atom_sites_solution_secondary difmap
_audit_creation_method SHELXL-97
_cell_angle_alpha 90.00
_cell_angle_beta 90.00
_cell_angle_gamma 90.00
_cell_formula_units_Z 4
_cell_length_a 13.9621(10)
_cell_length_b 12.8717(2)
_cell_length_c 13.3016(2)
_cell_measurement_reflns_used 46351
_cell_measurement_temperature 85(2)
_cell_measurement_theta_max 68.20
_cell_measurement_theta_min 3.20
_cell_volume 2390.51(18)
_computing_cell_refinement 'CrystalClear-SM Expert 2.0 r12'
_computing_data_collection 'CrystalClear-SM Expert 2.0 r12 (Rigaku, 2011)'
_computing_data_reduction 'CrystalClear-SM Expert 2.0 r12'
_computing_molecular_graphics 'Bruker SHELXTL'
_computing_publication_material 'Bruker SHELXTL'
_computing_structure_refinement 'SHELXL-97 (Sheldrick, 1997)'
_computing_structure_solution 'SHELXS-97 (Sheldrick, 1990)'
_diffrn_ambient_temperature 85(2)
_diffrn_detector_area_resol_mean 29.257
_diffrn_measured_fraction_theta_full 1.000
_diffrn_measured_fraction_theta_max 1.000
_diffrn_measurement_device_type 'Rigaku Saturn944+ CCD'
_diffrn_measurement_method \w
_diffrn_radiation_monochromator confocal
_diffrn_radiation_source 'micro-focus rotating anode'
_diffrn_radiation_type CuK\a
_diffrn_radiation_wavelength 1.54178
_diffrn_reflns_av_R_equivalents 0.0440
_diffrn_reflns_av_sigmaI/netI 0.0143
_diffrn_reflns_limit_h_max 16
_diffrn_reflns_limit_h_min -16
_diffrn_reflns_limit_k_max 15
_diffrn_reflns_limit_k_min -15
_diffrn_reflns_limit_l_max 16
_diffrn_reflns_limit_l_min -16
_diffrn_reflns_number 61924
_diffrn_reflns_theta_full 68.24
_diffrn_reflns_theta_max 68.24
_diffrn_reflns_theta_min 4.59
_diffrn_standards_number 0
_exptl_absorpt_coefficient_mu 8.514
_exptl_absorpt_correction_T_max 0.7843
_exptl_absorpt_correction_T_min 0.4544
_exptl_absorpt_correction_type multi-scan
_exptl_absorpt_process_details
;
    Higashi, T. (1995). Program for Absorption Correction.
    Rigaku Corporation, Tokyo, Japan.
;
_exptl_crystal_colour orange
_exptl_crystal_density_diffrn 1.628
_exptl_crystal_description needle
_exptl_crystal_F_000 1180
_exptl_crystal_size_max 0.11
_exptl_crystal_size_mid 0.03
_exptl_crystal_size_min 0.03
_refine_diff_density_max 0.461
_refine_diff_density_min -0.376
_refine_diff_density_rms 0.070
_refine_ls_extinction_method none
_refine_ls_goodness_of_fit_ref 1.051
_refine_ls_hydrogen_treatment mixed
_refine_ls_matrix_type full
_refine_ls_number_parameters 182
_refine_ls_number_reflns 2289
_refine_ls_number_restraints 3
_refine_ls_restrained_S_all 1.050
_refine_ls_R_factor_all 0.0221
_refine_ls_R_factor_gt 0.0219
_refine_ls_shift/su_max 0.001
_refine_ls_shift/su_mean 0.000
_refine_ls_structure_factor_coef Fsqd
_refine_ls_weighting_details 'calc w=1/[\s^2^(Fo^2^)+(0.0220P)^2^+4.6666P] where P=(Fo^2^+2Fc^2^)/3'
_refine_ls_weighting_scheme calc
_refine_ls_wR_factor_gt 0.0548
_refine_ls_wR_factor_ref 0.0549
_reflns_number_gt 2270
_reflns_number_total 2289
_reflns_threshold_expression >2sigma(I)
_cod_data_source_file ja401557m_si_001_1.cif
_cod_data_source_block COMPLEX13
_cod_original_formula_sum 'C28 H22 Cl2 N3 O0.50 Pd'
_cod_database_code 4119680

loop_
_symmetry_equiv_pos_as_xyz
'x, y, z'
'-x+1/2, -y, z+1/2'
'-x, y+1/2, -z'
'x+1/2, -y+1/2, -z+1/2'
'-x, -y, -z'
'x-1/2, y, -z-1/2'
'x, -y-1/2, z'
'-x-1/2, y-1/2, z-1/2'

loop_
_atom_site_label
_atom_site_type_symbol
_atom_site_fract_x
_atom_site_fract_y
_atom_site_fract_z
_atom_site_U_iso_or_equiv
_atom_site_adp_type
_atom_site_occupancy
_atom_site_symmetry_multiplicity
_atom_site_calc_flag
_atom_site_refinement_flags
_atom_site_disorder_assembly
_atom_site_disorder_group
Pd1 Pd 0.372665(12) 0.2500 0.381583(12) 0.00990(4) Uani 1 2 d S . .
Cl1 Cl 0.23731(4) 0.2500 0.28354(4) 0.01598(12) Uani 1 2 d S . .
Cl2 Cl 0.39894(5) 0.2500 0.87966(4) 0.01937(13) Uani 1 2 d S . .
N1 N 0.31073(10) 0.13808(11) 0.48559(10) 0.0134(3) Uani 1 1 d . . .
N2 N 0.49518(14) 0.2500 0.46638(14) 0.0125(4) Uani 1 2 d S . .
C1 C 0.25688(12) 0.05720(13) 0.45696(13) 0.0153(4) Uani 1 1 d . . .
H1A H 0.2409 0.0497 0.3879 0.018 Uiso 1 1 calc R . .
C2 C 0.22378(13) -0.01603(14) 0.52517(14) 0.0181(4) Uani 1 1 d . . .
H2A H 0.1864 -0.0734 0.5033 0.022 Uiso 1 1 calc R . .
C3 C 0.24650(13) -0.00347(14) 0.62619(13) 0.0191(4) Uani 1 1 d . . .
H3A H 0.2264 -0.0536 0.6742 0.023 Uiso 1 1 calc R . .
C4 C 0.29877(12) 0.08288(14) 0.65629(13) 0.0172(4) Uani 1 1 d . . .
H4A H 0.3130 0.0940 0.7253 0.021 Uiso 1 1 calc R . .
C5 C 0.32995(12) 0.15273(13) 0.58372(12) 0.0142(4) Uani 1 1 d . . .
C6 C 0.38562(18) 0.2500 0.61187(17) 0.0142(5) Uani 1 2 d S . .
H6 H 0.3928 0.2500 0.6867 0.017 Uiso 1 2 calc SR . .
C7 C 0.48540(18) 0.2500 0.56733(18) 0.0138(5) Uani 1 2 d S . .
C8 C 0.56564(19) 0.2500 0.62838(18) 0.0165(6) Uani 1 2 d S . .
H8A H 0.5585 0.2500 0.6994 0.020 Uiso 1 2 calc SR . .
C9 C 0.65637(19) 0.2500 0.5862(2) 0.0194(6) Uani 1 2 d S . .
H9A H 0.7118 0.2500 0.6276 0.023 Uiso 1 2 calc SR . .
C10 C 0.66474(18) 0.2500 0.4825(2) 0.0173(5) Uani 1 2 d S . .
H10A H 0.7262 0.2500 0.4518 0.021 Uiso 1 2 calc SR . .
C11 C 0.58300(18) 0.2500 0.42429(18) 0.0148(5) Uani 1 2 d S . .
H11A H 0.5887 0.2500 0.3531 0.018 Uiso 1 2 calc SR . .
C12 C 0.43190(12) 0.14741(13) 0.28450(12) 0.0132(3) Uani 1 1 d . . .
C13 C 0.44100(12) 0.04193(14) 0.30276(13) 0.0153(4) Uani 1 1 d . . .
H13A H 0.4200 0.0125 0.3644 0.018 Uiso 1 1 calc R . .
C15 C 0.51199(13) 0.02297(14) 0.13791(13) 0.0170(4) Uani 1 1 d . . .
H15A H 0.5377 -0.0206 0.0870 0.020 Uiso 1 1 calc R . .
C16 C 0.50479(13) 0.12946(14) 0.12147(12) 0.0169(4) Uani 1 1 d . . .
H16A H 0.5263 0.1588 0.0599 0.020 Uiso 1 1 calc R . .
C17 C 0.46566(12) 0.19302(13) 0.19629(12) 0.0137(4) Uani 1 1 d . . .
C14 C 0.48192(12) -0.01979(13) 0.22793(13) 0.0167(4) Uani 1 1 d . . .
H14A H 0.4892 -0.0923 0.2390 0.020 Uiso 1 1 calc R . .
O1 O 0.6181(2) 0.2500 0.8864(3) 0.0201(9) Uani 0.50 2 d SPD . .
H1 H 0.5592(12) 0.2500 0.884(5) 0.024 Uiso 0.50 2 d SPD . .
H2B H 0.616(9) 0.2500 0.9484(13) 0.024 Uiso 0.25 2 d SPD A 1
H2C H 0.621(12) 0.3140(16) 0.879(10) 0.024 Uiso 0.13 1 d PD B 2

loop_
_atom_site_aniso_label
_atom_site_aniso_U_11
_atom_site_aniso_U_22
_atom_site_aniso_U_33
_atom_site_aniso_U_23
_atom_site_aniso_U_13
_atom_site_aniso_U_12
Pd1 0.01100(8) 0.01174(8) 0.00696(8) 0.000 0.00011(6) 0.000
Cl1 0.0153(3) 0.0192(3) 0.0135(3) 0.000 -0.0033(2) 0.000
Cl2 0.0213(3) 0.0213(3) 0.0155(3) 0.000 0.0004(2) 0.000
N1 0.0135(6) 0.0152(7) 0.0113(6) 0.0007(5) 0.0015(5) 0.0008(6)
N2 0.0123(9) 0.0136(9) 0.0117(9) 0.000 0.0005(8) 0.000
C1 0.0142(8) 0.0162(8) 0.0156(8) -0.0006(7) 0.0003(6) 0.0001(7)
C2 0.0153(8) 0.0166(8) 0.0225(9) 0.0017(7) 0.0016(7) 0.0001(7)
C3 0.0182(8) 0.0192(9) 0.0200(9) 0.0070(7) 0.0049(7) 0.0003(7)
C4 0.0171(8) 0.0230(9) 0.0117(8) 0.0044(7) 0.0034(7) 0.0021(7)
C5 0.0119(7) 0.0164(8) 0.0142(8) 0.0010(7) 0.0023(6) 0.0021(7)
C6 0.0168(12) 0.0177(12) 0.0081(11) 0.000 0.0009(9) 0.000
C7 0.0182(12) 0.0105(10) 0.0126(11) 0.000 0.0008(10) 0.000
C8 0.0210(13) 0.0145(11) 0.0139(12) 0.000 -0.0038(10) 0.000
C9 0.0186(12) 0.0161(12) 0.0235(13) 0.000 -0.0084(11) 0.000
C10 0.0130(11) 0.0155(11) 0.0235(13) 0.000 0.0013(10) 0.000
C11 0.0170(12) 0.0135(11) 0.0139(11) 0.000 0.0010(10) 0.000
C12 0.0130(7) 0.0163(8) 0.0102(7) -0.0023(6) -0.0016(6) 0.0000(6)
C13 0.0159(8) 0.0169(8) 0.0130(8) 0.0011(7) -0.0004(6) 0.0005(7)
C15 0.0185(8) 0.0185(9) 0.0140(8) -0.0046(7) 0.0020(7) 0.0009(7)
C16 0.0192(8) 0.0207(9) 0.0108(8) -0.0012(7) 0.0032(6) -0.0001(7)
C17 0.0128(8) 0.0159(9) 0.0124(8) 0.0011(7) -0.0022(6) -0.0004(7)
C14 0.0177(8) 0.0136(8) 0.0189(8) -0.0007(7) -0.0027(7) 0.0005(7)
O1 0.0107(16) 0.031(2) 0.0184(18) 0.000 -0.0022(14) 0.000

loop_
_atom_type_symbol
_atom_type_description
_atom_type_scat_dispersion_real
_atom_type_scat_dispersion_imag
_atom_type_scat_source
C C 0.0181 0.0091 'International Tables Vol C Tables 4.2.6.8 and 6.1.1.4'
H H 0.0000 0.0000 'International Tables Vol C Tables 4.2.6.8 and 6.1.1.4'
N N 0.0311 0.0180 'International Tables Vol C Tables 4.2.6.8 and 6.1.1.4'
Cl Cl 0.3639 0.7018 'International Tables Vol C Tables 4.2.6.8 and 6.1.1.4'
Pd Pd 0.1215 3.9337 'International Tables Vol C Tables 4.2.6.8 and 6.1.1.4'
O O 0.0492 0.0322 'International Tables Vol C Tables 4.2.6.8 and 6.1.1.4'

loop_
_geom_angle_atom_site_label_1
_geom_angle_atom_site_label_2
_geom_angle_atom_site_label_3
_geom_angle
_geom_angle_site_symmetry_1
_geom_angle_site_symmetry_3
C12 Pd1 C12 81.47(9) . 7_565
C12 Pd1 N2 90.58(6) . .
C12 Pd1 N2 90.58(6) 7_565 .
C12 Pd1 N1 97.82(6) . .
C12 Pd1 N1 179.15(6) 7_565 .
N2 Pd1 N1 88.96(5) . .
C12 Pd1 N1 179.14(6) . 7_565
C12 Pd1 N1 97.82(6) 7_565 7_565
N2 Pd1 N1 88.96(5) . 7_565
N1 Pd1 N1 82.89(7) . 7_565
C12 Pd1 Cl1 88.51(5) . .
C12 Pd1 Cl1 88.51(5) 7_565 .
N2 Pd1 Cl1 178.79(6) . .
N1 Pd1 Cl1 91.95(4) . .
N1 Pd1 Cl1 91.95(4) 7_565 .
C1 N1 C5 119.78(14) . .
C1 N1 Pd1 123.83(11) . .
C5 N1 Pd1 116.39(11) . .
C11 N2 C7 120.3(2) . .
C11 N2 Pd1 122.06(16) . .
C7 N2 Pd1 117.59(16) . .
N1 C1 C2 121.94(16) . .
C1 C2 C3 118.49(17) . .
C4 C3 C2 119.45(16) . .
C3 C4 C5 118.84(16) . .
N1 C5 C4 121.38(16) . .
N1 C5 C6 117.14(15) . .
C4 C5 C6 121.46(16) . .
C7 C6 C5 111.96(12) . 7_565
C7 C6 C5 111.97(12) . .
C5 C6 C5 110.9(2) 7_565 .
N2 C7 C8 120.1(2) . .
N2 C7 C6 118.8(2) . .
C8 C7 C6 121.0(2) . .
C7 C8 C9 120.2(2) . .
C10 C9 C8 118.7(2) . .
C11 C10 C9 119.3(2) . .
N2 C11 C10 121.3(2) . .
C13 C12 C17 121.96(15) . .
C13 C12 Pd1 124.42(13) . .
C17 C12 Pd1 113.60(12) . .
C12 C13 C14 118.06(16) . .
C14 C15 C16 120.40(16) . .
C15 C16 C17 119.49(16) . .
C12 C17 C16 118.97(15) . .
C12 C17 C17 114.91(10) . 7_565
C16 C17 C17 125.78(10) . 7_565
C15 C14 C13 121.01(16) . .

loop_
_geom_bond_atom_site_label_1
_geom_bond_atom_site_label_2
_geom_bond_distance
_geom_bond_site_symmetry_2
Pd1 C12 2.0237(16) .
Pd1 C12 2.0237(16) 7_565
Pd1 N2 2.049(2) .
Pd1 N1 2.1765(14) .
Pd1 N1 2.1766(14) 7_565
Pd1 Cl1 2.2961(6) .
N1 C1 1.339(2) .
N1 C5 1.346(2) .
N2 C11 1.348(3) .
N2 C7 1.350(3) .
C1 C2 1.388(2) .
C2 C3 1.390(3) .
C3 C4 1.389(3) .
C4 C5 1.389(2) .
C5 C6 1.521(2) .
C6 C7 1.514(3) .
C6 C5 1.521(2) 7_565
C7 C8 1.384(4) .
C8 C9 1.386(4) .
C9 C10 1.383(4) .
C10 C11 1.379(4) .
C12 C13 1.385(2) .
C12 C17 1.394(2) .
C13 C14 1.396(2) .
C15 C14 1.383(2) .
C15 C16 1.392(3) .
C16 C17 1.399(2) .
C17 C17 1.467(3) 7_565

loop_
_geom_hbond_atom_site_label_D
_geom_hbond_atom_site_label_H
_geom_hbond_atom_site_label_A
_geom_hbond_distance_DH
_geom_hbond_distance_HA
_geom_hbond_distance_DA
_geom_hbond_angle_DHA
O1 H1 Cl2 0.824(17) 2.238(17) 3.061(4) 179(6)
